data_7107603
loop_
_publ_author_name
'Gargi Mukherjee'
'Kumar Biradha'

_publ_section_title
;
 Post-synthetic modification of isomorphic coordination layers: exchange
 dynamics of metal ions in single crystal to single crystal fashion
;
_journal_name_full Chem.Commun.
_journal_page_first 4293
_journal_paper_doi 10.1039/c2cc30983a
_journal_volume 48
_journal_year 2012
_chemical_formula_sum 'C64 H48 Cd F12 N6 O16 P2'
_chemical_formula_weight 1559.42
_chemical_name_systematic
;
?
;
_space_group_IT_number 14
_symmetry_cell_setting monoclinic
_symmetry_space_group_name_Hall '-P 2ybc'
_symmetry_space_group_name_H-M 'P 1 21/c 1'
_atom_sites_solution_hydrogens geom
_atom_sites_solution_primary direct
_atom_sites_solution_secondary difmap
_audit_creation_method SHELXL-97
_cell_angle_alpha 90.00
_cell_angle_beta 99.553(8)
_cell_angle_gamma 90.00
_cell_formula_units_Z 2
_cell_length_a 10.484(3)
_cell_length_b 19.181(5)
_cell_length_c 16.381(4)
_cell_measurement_reflns_used 5657
_cell_measurement_temperature 293(2)
_cell_measurement_theta_max 25.0
_cell_measurement_theta_min 1.65
_cell_volume 3248.4(15)
_computing_structure_refinement 'SHELXL-97 (Sheldrick, 1997)'
_computing_structure_solution 'SHELXS-97 (Sheldrick, 1990)'
_diffrn_ambient_temperature 293(2)
_diffrn_measured_fraction_theta_full 0.991
_diffrn_measured_fraction_theta_max 0.991
_diffrn_measurement_device_type 'Bruker APEX-2 CCD'
_diffrn_measurement_method hemisphere
_diffrn_radiation_monochromator graphite
_diffrn_radiation_source 'fine-focus sealed tube'
_diffrn_radiation_type MoK\a
_diffrn_radiation_wavelength 0.71073
_diffrn_reflns_av_R_equivalents 0.1673
_diffrn_reflns_av_sigmaI/netI 0.1280
_diffrn_reflns_limit_h_max 12
_diffrn_reflns_limit_h_min -12
_diffrn_reflns_limit_k_max 22
_diffrn_reflns_limit_k_min -22
_diffrn_reflns_limit_l_max 19
_diffrn_reflns_limit_l_min -19
_diffrn_reflns_number 38016
_diffrn_reflns_theta_full 25.00
_diffrn_reflns_theta_max 25.00
_diffrn_reflns_theta_min 1.65
_exptl_absorpt_coefficient_mu 0.494
_exptl_absorpt_correction_T_max 0.915
_exptl_absorpt_correction_T_min 0.873
_exptl_absorpt_correction_type empirical
_exptl_absorpt_process_details SADABS
_exptl_crystal_colour colourless
_exptl_crystal_density_diffrn 1.594
_exptl_crystal_density_meas ?
_exptl_crystal_density_method 'not measured'
_exptl_crystal_description Blocks
_exptl_crystal_F_000 1576
_exptl_crystal_size_max 0.35
_exptl_crystal_size_mid 0.23
_exptl_crystal_size_min 0.18
_refine_diff_density_max 0.592
_refine_diff_density_min -0.551
_refine_diff_density_rms 0.089
_refine_ls_extinction_method none
_refine_ls_goodness_of_fit_ref 0.851
_refine_ls_hydrogen_treatment constr
_refine_ls_matrix_type full
_refine_ls_number_parameters 448
_refine_ls_number_reflns 5667
_refine_ls_number_restraints 0
_refine_ls_restrained_S_all 0.851
_refine_ls_R_factor_all 0.1635
_refine_ls_R_factor_gt 0.0759
_refine_ls_shift/su_max 0.000
_refine_ls_shift/su_mean 0.000
_refine_ls_structure_factor_coef Fsqd
_refine_ls_weighting_details 'calc w=1/[\s^2^(Fo^2^)+(0.1454P)^2^+3.3154P] where P=(Fo^2^+2Fc^2^)/3'
_refine_ls_weighting_scheme calc
_refine_ls_wR_factor_gt 0.1824
_refine_ls_wR_factor_ref 0.2370
_reflns_number_gt 2850
_reflns_number_total 5667
_reflns_threshold_expression >2sigma(I)
_cod_data_source_file c2cc30983a.txt
_cod_data_source_block 4a
_cod_depositor_comments
;
The following automatic conversions were performed:

'_exptl_crystal_density_meas' value 'not measured' was changed to '?'
- the value is perceived as not measured.

Automatic conversion script
Id: cif_fix_values 3008 2015-01-20 13:52:24Z robertas 
;
_cod_original_cell_volume 3248.5(13)
_cod_original_sg_symbol_H-M P2(1)/c
_cod_database_code 7107603

loop_
_symmetry_equiv_pos_as_xyz
'x, y, z'
'-x, y+1/2, -z+1/2'
'-x, -y, -z'
'x, -y-1/2, z-1/2'

loop_
_atom_site_label
_atom_site_type_symbol
_atom_site_fract_x
_atom_site_fract_y
_atom_site_fract_z
_atom_site_U_iso_or_equiv
_atom_site_adp_type
_atom_site_occupancy
_atom_site_symmetry_multiplicity
_atom_site_calc_flag
_atom_site_refinement_flags
Cd1 Cd 0.0000 0.0000 0.0000 0.0427(3) Uani 1 2 d S
P100 P -0.4951(4) 0.3163(2) 0.3326(3) 0.1183(15) Uani 1 1 d .
F100 F -0.5861(14) 0.3297(14) 0.3896(13) 0.386(13) Uani 1 1 d .
F101 F -0.5712(11) 0.3466(9) 0.2578(8) 0.261(8) Uani 1 1 d .
F102 F -0.557(2) 0.2519(7) 0.3218(10) 0.417(16) Uani 1 1 d .
F104 F -0.3852(13) 0.3075(7) 0.2805(9) 0.228(6) Uani 1 1 d .
F105 F -0.4399(11) 0.3910(5) 0.3512(5) 0.184(4) Uani 1 1 d .
F103 F -0.3963(12) 0.2943(7) 0.4093(9) 0.235(6) Uani 1 1 d .
O1W O 0.1138(5) 0.0404(3) 0.1234(3) 0.0541(15) Uani 1 1 d .
O1 O -0.8126(5) 0.1555(3) 0.3844(4) 0.0576(16) Uani 1 1 d .
O2 O -0.8284(5) -0.0961(3) 0.3453(4) 0.0575(16) Uani 1 1 d .
O3 O -0.5041(5) 0.0384(3) 0.2514(4) 0.0526(15) Uani 1 1 d .
C1 C -0.7737(8) 0.0919(4) 0.3535(5) 0.051(2) Uani 1 1 d .
C2 C -0.8323(8) 0.0300(4) 0.3642(5) 0.050(2) Uani 1 1 d .
H2 H -0.9041 0.0274 0.3907 0.060 Uiso 1 1 calc R
C3 C -0.7797(8) -0.0289(4) 0.3337(5) 0.046(2) Uani 1 1 d .
C4 C -0.6729(8) -0.0271(4) 0.2943(5) 0.051(2) Uani 1 1 d .
H4 H -0.6410 -0.0673 0.2732 0.061 Uiso 1 1 calc R
C5 C -0.6168(7) 0.0361(5) 0.2877(5) 0.049(2) Uani 1 1 d .
C6 C -0.6649(7) 0.0976(4) 0.3157(5) 0.048(2) Uani 1 1 d .
H6 H -0.6262 0.1405 0.3093 0.058 Uiso 1 1 calc R
O11 O -1.0224(7) 0.1419(4) 0.3339(6) 0.099(3) Uani 1 1 d .
N11 N -0.9803(7) 0.3859(3) 0.4468(4) 0.0510(18) Uani 1 1 d .
C11 C -0.8672(8) 0.3543(5) 0.4614(6) 0.061(2) Uani 1 1 d .
H11 H -0.7970 0.3791 0.4893 0.073 Uiso 1 1 calc R
C12 C -0.8463(9) 0.2866(4) 0.4380(6) 0.064(3) Uani 1 1 d .
H12 H -0.7642 0.2670 0.4499 0.076 Uiso 1 1 calc R
C13 C -0.9483(8) 0.2488(4) 0.3970(6) 0.052(2) Uani 1 1 d .
C14 C -1.0688(8) 0.2806(4) 0.3799(6) 0.063(3) Uani 1 1 d .
H14 H -1.1406 0.2568 0.3526 0.076 Uiso 1 1 calc R
C15 C -1.0783(9) 0.3496(4) 0.4051(6) 0.059(2) Uani 1 1 d .
H15 H -1.1581 0.3717 0.3920 0.071 Uiso 1 1 calc R
C16 C -0.9343(9) 0.1764(5) 0.3691(6) 0.057(2) Uani 1 1 d .
O21 O -1.0331(7) -0.0684(4) 0.2939(6) 0.103(3) Uani 1 1 d .
N21 N -1.0438(10) -0.3245(5) 0.3523(6) 0.088(3) Uani 1 1 d .
C21 C -0.9229(12) -0.3007(6) 0.3707(8) 0.100(4) Uani 1 1 d .
H21 H -0.8587 -0.3324 0.3916 0.120 Uiso 1 1 calc R
C22 C -0.8854(11) -0.2314(5) 0.3610(7) 0.084(3) Uani 1 1 d .
H22 H -0.7992 -0.2177 0.3728 0.100 Uiso 1 1 calc R
C23 C -0.9803(9) -0.1857(5) 0.3339(6) 0.055(2) Uani 1 1 d .
C24 C -1.1077(10) -0.2073(5) 0.3139(6) 0.072(3) Uani 1 1 d .
H24 H -1.1729 -0.1761 0.2932 0.087 Uiso 1 1 calc R
C25 C -1.1347(11) -0.2771(6) 0.3260(7) 0.078(3) Uani 1 1 d .
H25 H -1.2206 -0.2916 0.3152 0.093 Uiso 1 1 calc R
C26 C -0.9529(10) -0.1115(5) 0.3214(6) 0.063(3) Uani 1 1 d .
O31 O -0.6218(6) 0.0681(5) 0.1305(4) 0.091(2) Uani 1 1 d .
N31 N -0.1829(6) 0.0266(3) 0.0596(5) 0.0467(17) Uani 1 1 d .
C31 C -0.1810(8) 0.0117(5) 0.1391(7) 0.067(3) Uani 1 1 d .
H31 H -0.1045 -0.0055 0.1692 0.080 Uiso 1 1 calc R
C32 C -0.2854(8) 0.0203(5) 0.1800(6) 0.063(3) Uani 1 1 d .
H32 H -0.2790 0.0094 0.2358 0.076 Uiso 1 1 calc R
C33 C -0.3993(7) 0.0453(4) 0.1353(6) 0.050(2) Uani 1 1 d .
C34 C -0.4005(8) 0.0624(5) 0.0560(6) 0.065(3) Uani 1 1 d .
H34 H -0.4739 0.0825 0.0253 0.078 Uiso 1 1 calc R
C35 C -0.2921(8) 0.0502(5) 0.0197(6) 0.063(3) Uani 1 1 d .
H35 H -0.2979 0.0594 -0.0365 0.076 Uiso 1 1 calc R
C36 C -0.5215(8) 0.0515(5) 0.1714(6) 0.054(2) Uani 1 1 d .
C105 C -0.4429(11) 0.0041(8) 0.4826(7) 0.086(3) Uani 1 1 d .
C106 C -0.3816(15) -0.0523(11) 0.4508(9) 0.110(5) Uani 1 1 d .
C104 C -0.3915(14) 0.0742(9) 0.4779(9) 0.105(4) Uani 1 1 d .
C108 C -0.4581(18) 0.1279(8) 0.5108(9) 0.116(5) Uani 1 1 d .
H108 H -0.4265 0.1729 0.5067 0.140 Uiso 1 1 calc R
C102 C -0.2216(17) 0.0282(16) 0.4113(11) 0.163(10) Uani 1 1 d .
H102 H -0.1467 0.0349 0.3888 0.196 Uiso 1 1 calc R
C107 C -0.4357(19) -0.1213(11) 0.4519(10) 0.129(6) Uani 1 1 d .
H107 H -0.4001 -0.1593 0.4284 0.155 Uiso 1 1 calc R
C103 C -0.2824(18) 0.0831(14) 0.4415(10) 0.163(9) Uani 1 1 d .
H103 H -0.2497 0.1278 0.4375 0.195 Uiso 1 1 calc R
C101 C -0.2759(18) -0.0404(12) 0.4150(10) 0.141(7) Uani 1 1 d .
H101 H -0.2373 -0.0777 0.3922 0.169 Uiso 1 1 calc R

loop_
_atom_site_aniso_label
_atom_site_aniso_U_11
_atom_site_aniso_U_22
_atom_site_aniso_U_33
_atom_site_aniso_U_23
_atom_site_aniso_U_13
_atom_site_aniso_U_12
Cd1 0.0351(4) 0.0326(4) 0.0650(6) 0.0058(5) 0.0224(4) 0.0000(4)
P100 0.083(2) 0.122(3) 0.143(4) 0.048(3) 0.001(3) -0.046(2)
F100 0.167(12) 0.60(4) 0.44(3) 0.06(3) 0.201(16) -0.081(17)
F101 0.170(10) 0.38(2) 0.197(11) 0.093(12) -0.084(9) -0.052(11)
F102 0.75(4) 0.164(12) 0.303(19) 0.017(11) -0.01(2) -0.31(2)
F104 0.216(13) 0.213(13) 0.270(15) -0.041(11) 0.081(11) 0.060(10)
F105 0.260(12) 0.152(8) 0.130(7) 0.001(6) 0.005(8) -0.081(8)
F103 0.212(13) 0.215(13) 0.260(14) 0.108(11) -0.013(11) -0.006(10)
O1W 0.043(3) 0.053(4) 0.068(4) -0.004(3) 0.014(3) 0.006(3)
O1 0.046(3) 0.045(4) 0.088(5) -0.013(3) 0.029(3) 0.007(3)
O2 0.045(3) 0.034(3) 0.098(5) 0.007(3) 0.025(3) -0.002(3)
O3 0.039(3) 0.062(4) 0.061(4) 0.003(3) 0.020(3) 0.006(3)
C1 0.041(5) 0.045(5) 0.072(6) 0.001(4) 0.023(4) 0.008(4)
C2 0.047(5) 0.045(5) 0.066(6) 0.003(4) 0.032(4) 0.003(4)
C3 0.054(5) 0.035(4) 0.053(5) -0.001(4) 0.018(4) 0.000(4)
C4 0.049(5) 0.038(4) 0.068(6) -0.008(4) 0.020(5) 0.004(4)
C5 0.035(4) 0.052(5) 0.063(6) 0.002(4) 0.016(4) -0.006(4)
C6 0.037(4) 0.035(5) 0.079(6) -0.008(4) 0.025(4) 0.001(3)
O11 0.056(4) 0.056(5) 0.183(8) -0.054(5) 0.013(5) 0.014(4)
N11 0.050(4) 0.040(4) 0.066(5) -0.011(4) 0.019(4) -0.003(3)
C11 0.039(5) 0.053(6) 0.095(7) -0.008(5) 0.024(5) 0.004(4)
C12 0.046(5) 0.046(6) 0.103(8) -0.009(5) 0.024(5) 0.009(4)
C13 0.040(5) 0.038(5) 0.082(6) -0.013(4) 0.024(4) 0.007(4)
C14 0.039(5) 0.048(6) 0.107(8) -0.018(5) 0.027(5) 0.002(4)
C15 0.056(6) 0.039(5) 0.083(7) -0.009(5) 0.016(5) 0.014(4)
C16 0.048(5) 0.051(6) 0.075(7) -0.006(5) 0.018(5) 0.001(5)
O21 0.072(5) 0.061(5) 0.168(8) 0.030(5) -0.008(5) -0.013(4)
N21 0.100(8) 0.059(6) 0.103(7) 0.012(5) 0.013(6) -0.020(6)
C21 0.089(9) 0.050(7) 0.152(12) 0.037(7) -0.005(8) -0.004(6)
C22 0.067(7) 0.045(6) 0.134(10) 0.015(6) 0.001(7) -0.009(5)
C23 0.059(6) 0.044(5) 0.060(6) 0.004(5) 0.004(5) -0.008(5)
C24 0.075(7) 0.054(6) 0.087(8) -0.001(5) 0.010(6) -0.009(5)
C25 0.080(7) 0.063(7) 0.088(8) 0.002(6) 0.005(6) -0.026(6)
C26 0.072(7) 0.034(5) 0.081(7) 0.021(5) 0.009(5) 0.007(5)
O31 0.041(4) 0.160(8) 0.076(5) 0.027(5) 0.024(4) 0.026(4)
N31 0.031(4) 0.048(4) 0.065(5) 0.009(3) 0.020(3) 0.005(3)
C31 0.035(4) 0.083(8) 0.087(7) 0.019(6) 0.021(4) 0.007(4)
C32 0.049(5) 0.081(7) 0.065(6) 0.011(5) 0.022(5) 0.010(5)
C33 0.035(5) 0.049(5) 0.070(6) 0.001(4) 0.024(4) 0.004(4)
C34 0.042(5) 0.093(8) 0.066(7) 0.012(5) 0.023(5) 0.008(5)
C35 0.048(6) 0.089(7) 0.058(6) 0.005(5) 0.024(5) -0.006(5)
C36 0.039(5) 0.064(6) 0.061(7) 0.003(5) 0.015(5) 0.013(4)
C105 0.071(7) 0.110(10) 0.075(7) -0.008(8) 0.004(6) -0.001(9)
C106 0.093(11) 0.153(16) 0.079(9) 0.012(10) 0.000(8) 0.037(11)
C104 0.084(10) 0.132(14) 0.090(10) 0.020(9) -0.009(8) -0.006(9)
C108 0.149(15) 0.078(10) 0.113(12) 0.002(8) -0.006(11) 0.005(10)
C102 0.081(12) 0.31(3) 0.098(13) 0.010(16) 0.025(9) -0.020(16)
C107 0.129(14) 0.142(17) 0.113(13) -0.002(11) 0.011(10) 0.026(12)
C103 0.107(14) 0.28(3) 0.097(13) 0.044(15) 0.018(10) -0.041(16)
C101 0.109(14) 0.22(2) 0.097(12) -0.042(13) 0.031(10) 0.013(13)

loop_
_atom_type_symbol
_atom_type_description
_atom_type_scat_dispersion_real
_atom_type_scat_dispersion_imag
_atom_type_scat_source
C C 0.0033 0.0016 'International Tables Vol C Tables 4.2.6.8 and 6.1.1.4'
H H 0.0000 0.0000 'International Tables Vol C Tables 4.2.6.8 and 6.1.1.4'
N N 0.0061 0.0033 'International Tables Vol C Tables 4.2.6.8 and 6.1.1.4'
O O 0.0106 0.0060 'International Tables Vol C Tables 4.2.6.8 and 6.1.1.4'
F F 0.0171 0.0103 'International Tables Vol C Tables 4.2.6.8 and 6.1.1.4'
P P 0.1023 0.0942 'International Tables Vol C Tables 4.2.6.8 and 6.1.1.4'
Cd Cd -0.8075 1.2024 'International Tables Vol C Tables 4.2.6.8 and 6.1.1.4'

loop_
_geom_angle_atom_site_label_1
_geom_angle_atom_site_label_2
_geom_angle_atom_site_label_3
_geom_angle
_geom_angle_site_symmetry_1
_geom_angle_site_symmetry_3
O1W Cd1 O1W 180.0 3 .
O1W Cd1 N31 84.4(2) 3 3
O1W Cd1 N31 95.6(2) . 3
O1W Cd1 N31 95.6(2) 3 .
O1W Cd1 N31 84.4(2) . .
N31 Cd1 N31 180.0 3 .
O1W Cd1 N11 87.0(2) 3 2_445
O1W Cd1 N11 93.0(2) . 2_445
N31 Cd1 N11 94.6(2) 3 2_445
N31 Cd1 N11 85.4(2) . 2_445
O1W Cd1 N11 93.0(2) 3 4_665
O1W Cd1 N11 87.0(2) . 4_665
N31 Cd1 N11 85.4(2) 3 4_665
N31 Cd1 N11 94.6(2) . 4_665
N11 Cd1 N11 180.0 2_445 4_665
F102 P100 F100 84.2(12) . .
F102 P100 F101 93.9(10) . .
F100 P100 F101 98.1(11) . .
F102 P100 F104 101.9(13) . .
F100 P100 F104 172.4(11) . .
F101 P100 F104 86.2(8) . .
F102 P100 F103 95.5(10) . .
F100 P100 F103 87.2(10) . .
F101 P100 F103 169.6(7) . .
F104 P100 F103 87.6(8) . .
F102 P100 F105 172.6(13) . .
F100 P100 F105 88.5(11) . .
F101 P100 F105 86.1(7) . .
F104 P100 F105 85.5(7) . .
F103 P100 F105 85.1(6) . .
C16 O1 C1 121.5(7) . .
C26 O2 C3 121.4(7) . .
C36 O3 C5 116.0(6) . .
C2 C1 C6 123.2(7) . .
C2 C1 O1 123.1(7) . .
C6 C1 O1 113.6(7) . .
C1 C2 C3 116.7(7) . .
C2 C3 C4 123.3(8) . .
C2 C3 O2 121.5(7) . .
C4 C3 O2 115.1(7) . .
C5 C4 C3 117.0(7) . .
C4 C5 C6 123.0(7) . .
C4 C5 O3 117.8(7) . .
C6 C5 O3 119.1(7) . .
C5 C6 C1 116.7(7) . .
C11 N11 C15 116.5(7) . .
C11 N11 Cd1 119.2(6) . 2_455
C15 N11 Cd1 124.2(5) . 2_455
N11 C11 C12 124.2(9) . .
C13 C12 C11 119.1(8) . .
C12 C13 C14 118.4(8) . .
C12 C13 C16 122.6(8) . .
C14 C13 C16 119.0(8) . .
C13 C14 C15 117.7(8) . .
N11 C15 C14 124.1(8) . .
O11 C16 O1 124.4(9) . .
O11 C16 C13 123.9(8) . .
O1 C16 C13 111.6(8) . .
C21 N21 C25 116.1(9) . .
N21 C21 C22 125.0(10) . .
C23 C22 C21 116.7(10) . .
C22 C23 C24 121.0(9) . .
C22 C23 C26 121.6(9) . .
C24 C23 C26 117.3(9) . .
C23 C24 C25 117.8(10) . .
N21 C25 C24 123.3(10) . .
O21 C26 O2 123.0(8) . .
O21 C26 C23 124.9(9) . .
O2 C26 C23 112.1(8) . .
C35 N31 C31 115.8(7) . .
C35 N31 Cd1 125.3(6) . .
C31 N31 Cd1 118.7(5) . .
N31 C31 C32 124.3(8) . .
C33 C32 C31 118.0(9) . .
C34 C33 C32 117.9(8) . .
C34 C33 C36 119.5(8) . .
C32 C33 C36 122.6(8) . .
C33 C34 C35 119.9(9) . .
N31 C35 C34 124.0(9) . .
O31 C36 O3 125.0(8) . .
O31 C36 C33 122.0(9) . .
O3 C36 C33 113.0(7) . .
C106 C105 C105 122.2(18) . 3_456
C106 C105 C104 119.8(14) . .
C105 C105 C104 118.0(17) 3_456 .
C101 C106 C105 119.2(18) . .
C101 C106 C107 120.8(19) . .
C105 C106 C107 119.9(16) . .
C103 C104 C108 125(2) . .
C103 C104 C105 118.4(17) . .
C108 C104 C105 116.5(14) . .
C107 C108 C104 126.9(16) 3_456 .
C103 C102 C101 118.6(18) . .
C108 C107 C106 116.4(16) 3_456 .
C102 C103 C104 122(2) . .
C106 C101 C102 122.0(19) . .

loop_
_geom_bond_atom_site_label_1
_geom_bond_atom_site_label_2
_geom_bond_distance
_geom_bond_site_symmetry_2
Cd1 O1W 2.304(6) 3
Cd1 O1W 2.304(6) .
Cd1 N31 2.347(6) 3
Cd1 N31 2.347(6) .
Cd1 N11 2.377(6) 2_445
Cd1 N11 2.377(6) 4_665
P100 F102 1.392(9) .
P100 F100 1.464(15) .
P100 F101 1.468(11) .
P100 F104 1.553(12) .
P100 F103 1.548(12) .
P100 F105 1.556(10) .
O1 C16 1.321(10) .
O1 C1 1.407(9) .
O2 C26 1.332(11) .
O2 C3 1.412(9) .
O3 C36 1.316(10) .
O3 C5 1.410(9) .
C1 C2 1.361(11) .
C1 C6 1.391(10) .
C2 C3 1.386(11) .
C3 C4 1.383(11) .
C4 C5 1.359(11) .
C5 C6 1.391(11) .
O11 C16 1.202(10) .
N11 C11 1.318(10) .
N11 C15 1.332(10) .
N11 Cd1 2.377(6) 2_455
C11 C12 1.381(12) .
C12 C13 1.373(12) .
C13 C14 1.388(11) .
C13 C16 1.478(12) .
C14 C15 1.395(11) .
O21 C26 1.212(10) .
N21 C21 1.334(13) .
N21 C25 1.336(13) .
C21 C22 1.402(13) .
C22 C23 1.344(13) .
C23 C24 1.384(12) .
C23 C26 1.475(12) .
C24 C25 1.389(13) .
O31 C36 1.193(10) .
N31 C35 1.303(10) .
N31 C31 1.330(11) .
C31 C32 1.385(12) .
C32 C33 1.379(12) .
C33 C34 1.337(11) .
C33 C36 1.502(11) .
C34 C35 1.387(11) .
C105 C106 1.403(19) .
C105 C105 1.42(2) 3_456
C105 C104 1.456(18) .
C106 C101 1.36(2) .
C106 C107 1.44(2) .
C104 C103 1.38(2) .
C104 C108 1.401(19) .
C108 C107 1.36(2) 3_456
C102 C103 1.37(3) .
C102 C101 1.44(3) .
C107 C108 1.36(2) 3_456
